data_4322661
loop_
_publ_author_name
'C. Santini'
'G. Gioia Lobbia'
'C. Pettinari'
'M. Pellei'
'G. Valle'
'S. Calogero'

_publ_section_title
;
 Syntheses and Spectroscopic and Structural Characterization of Silver(I)
 Complexes Containing Tertiary Phosphines and Hydrotris(pyrazol-1-yl)-,
 Hydrotris(4-bromopyrazol-1-yl)-, Hydrotris(3,5-dimethypyrazol-1-yl)-, and
 Hydrotris(3-methyl-2-thioxo-1-imidazolyl)borates
;
_journal_name_full 'Inorganic Chemistry'
_journal_page_first 890
_journal_page_last 900
_journal_paper_doi 10.1021/ic9707624
_journal_volume 37
_journal_year 1998
_chemical_formula_sum 'C27 H25 Ag B N6 P'
_chemical_formula_weight 583.18
_chemical_name_systematic
;
 ?
;
_space_group_IT_number 2
_symmetry_cell_setting triclinic
_symmetry_space_group_name_Hall '-P 1'
_symmetry_space_group_name_H-M 'P -1'
_atom_sites_solution_hydrogens geom
_atom_sites_solution_primary direct
_atom_sites_solution_secondary difmap
_audit_creation_method SHELXL
_cell_angle_alpha 94.80(10)
_cell_angle_beta 107.40(10)
_cell_angle_gamma 87.80(10)
_cell_formula_units_Z 4
_cell_length_a 15.082(2)
_cell_length_b 19.728(2)
_cell_length_c 9.4320(10)
_cell_measurement_temperature 293(2)
_cell_volume 2668.3(16)
_computing_structure_refinement 'SHELXL-93 (Sheldrick, 1993)'
_computing_structure_solution 'SHELXS-86 (Sheldrick, 1990)'
_diffrn_ambient_temperature 293(2)
_diffrn_radiation_monochromator graphite
_diffrn_radiation_source 'fine-focus sealed tube'
_diffrn_radiation_type MoK\a
_diffrn_radiation_wavelength 0.71070
_diffrn_reflns_av_R_equivalents 0.0000
_diffrn_reflns_av_sigmaI/netI 0.0263
_diffrn_reflns_limit_h_max 19
_diffrn_reflns_limit_h_min -19
_diffrn_reflns_limit_k_max 25
_diffrn_reflns_limit_k_min -26
_diffrn_reflns_limit_l_max 11
_diffrn_reflns_limit_l_min 0
_diffrn_reflns_number 10033
_diffrn_reflns_theta_max 27.99
_diffrn_reflns_theta_min 2.07
_exptl_absorpt_coefficient_mu 0.843
_exptl_crystal_density_diffrn 1.452
_exptl_crystal_F_000 1184
_refine_diff_density_max 0.638
_refine_diff_density_min -0.485
_refine_diff_density_rms 0.065
_refine_ls_extinction_method none
_refine_ls_goodness_of_fit_all 0.794
_refine_ls_goodness_of_fit_obs 0.776
_refine_ls_matrix_type full
_refine_ls_number_parameters 775
_refine_ls_number_reflns 10033
_refine_ls_number_restraints 0
_refine_ls_restrained_S_all 0.794
_refine_ls_restrained_S_obs 0.776
_refine_ls_R_factor_all 0.0552
_refine_ls_R_factor_obs 0.0322
_refine_ls_shift/esd_max 0.035
_refine_ls_shift/esd_mean 0.002
_refine_ls_structure_factor_coef Fsqd
_refine_ls_weighting_details 'w=1/[\s^2^(Fo^2^)+(0.1000P)^2^+0.0000P] where P=(Fo^2^+2Fc^2^)/3'
_refine_ls_weighting_scheme calc
_refine_ls_wR_factor_all 0.1098
_refine_ls_wR_factor_obs 0.0914
_reflns_number_observed 7465
_reflns_number_total 10033
_reflns_observed_criterion >2sigma(I)
_cod_data_source_file ic9707624_1.cif
_cod_data_source_block compound1
_cod_depositor_comments
;
The following automatic conversions were performed:

'_refine_ls_weighting_scheme' value 'calc
w=1/[\s^2^(Fo^2^)+(0.1000P)^2^+0.0000P] where P=(Fo^2^+2Fc^2^)/3' was
changed to 'calc'. New tag '_refine_ls_weighting_details' was
created. The value of the new tag was set to
'w=1/[\s^2^(Fo^2^)+(0.1000P)^2^+0.0000P] where P=(Fo^2^+2Fc^2^)/3'.

Automatic conversion script
Id: cif_fix_values 3143 2015-03-26 13:38:13Z robertas 
;
_cod_original_cell_volume 2668.3(5)
_cod_database_code 4322661

loop_
_symmetry_equiv_pos_as_xyz
'x, y, z'
'-x, -y, -z'

loop_
_atom_site_aniso_label
_atom_site_aniso_U_11
_atom_site_aniso_U_22
_atom_site_aniso_U_33
_atom_site_aniso_U_23
_atom_site_aniso_U_13
_atom_site_aniso_U_12
Ag1 0.0552(2) 0.04610(14) 0.0556(2) -0.00602(11) 0.00686(11) -0.00957(10)
P1 0.0418(4) 0.0399(4) 0.0431(4) -0.0006(3) 0.0096(3) -0.0034(3)
N1 0.072(2) 0.057(2) 0.061(2) -0.0106(14) 0.0290(15) -0.0086(14)
N2 0.080(2) 0.0387(13) 0.0480(15) -0.0038(11) 0.0165(14) -0.0017(13)
N3 0.065(2) 0.0430(14) 0.0470(15) 0.0023(11) 0.0159(13) -0.0012(12)
N4 0.0521(14) 0.0374(13) 0.062(2) 0.0018(11) 0.0169(12) -0.0031(11)
N5 0.0567(15) 0.0401(13) 0.055(2) 0.0007(11) 0.0046(12) -0.0015(11)
N6 0.0524(14) 0.0462(14) 0.0495(15) 0.0017(11) 0.0052(12) -0.0046(11)
C1 0.122(4) 0.048(2) 0.051(2) 0.002(2) 0.024(2) 0.011(2)
C2 0.151(5) 0.055(2) 0.074(3) 0.014(2) 0.064(3) 0.024(3)
C3 0.094(3) 0.061(2) 0.077(3) 0.008(2) 0.047(2) 0.006(2)
C4 0.063(2) 0.045(2) 0.101(3) 0.006(2) 0.041(2) -0.003(2)
C5 0.103(3) 0.057(2) 0.094(3) 0.021(2) 0.061(3) 0.009(2)
C6 0.087(3) 0.051(2) 0.060(2) 0.006(2) 0.029(2) 0.012(2)
C7 0.047(2) 0.069(2) 0.064(2) 0.008(2) 0.003(2) -0.005(2)
C8 0.054(2) 0.065(2) 0.079(3) 0.016(2) 0.021(2) 0.015(2)
C9 0.068(2) 0.046(2) 0.056(2) 0.003(2) 0.018(2) 0.002(2)
C11 0.052(2) 0.049(2) 0.071(2) -0.007(2) 0.025(2) -0.0044(14)
C12 0.062(2) 0.067(2) 0.091(3) -0.008(2) 0.036(2) -0.014(2)
C13 0.060(2) 0.077(3) 0.064(2) -0.007(2) 0.025(2) 0.000(2)
C14 0.062(2) 0.068(2) 0.065(2) 0.002(2) 0.023(2) 0.019(2)
C15 0.063(2) 0.052(2) 0.058(2) 0.007(2) 0.021(2) 0.006(2)
C10 0.0466(15) 0.051(2) 0.036 0.0009(12) 0.0092(11) 0.0014(13)
C17 0.051(2) 0.076(2) 0.052(2) 0.000(2) 0.009(2) -0.002(2)
C18 0.070(2) 0.105(3) 0.048(2) -0.001(2) -0.002(2) 0.012(2)
C19 0.109(3) 0.095(3) 0.048(2) 0.023(2) 0.024(2) 0.032(3)
C20 0.109(3) 0.091(3) 0.031 0.017(2) 0.017(2) -0.007(2)
C21 0.068(2) 0.065(2) 0.064(2) 0.014(2) 0.018(2) -0.011(2)
C16 0.046(2) 0.0413(15) 0.045(2) 0.0058(12) 0.0100(13) 0.0018(12)
C23 0.060(2) 0.054(2) 0.052(2) 0.0063(15) 0.021(2) 0.0031(15)
C24 0.064(2) 0.067(2) 0.066(2) 0.026(2) 0.024(2) 0.009(2)
C25 0.068(2) 0.053(2) 0.092(3) 0.019(2) 0.043(2) 0.013(2)
C26 0.078(2) 0.054(2) 0.068(2) 0.003(2) 0.034(2) 0.009(2)
C27 0.064(2) 0.052(2) 0.051(2) 0.0033(15) 0.024(2) 0.006(2)
C22 0.0412(14) 0.043(2) 0.049(2) 0.0047(12) 0.0172(13) -0.0011(12)
B1 0.058(2) 0.045(2) 0.055(2) -0.005(2) 0.004(2) -0.012(2)
Ag2 0.0625(2) 0.04110(14) 0.0548(2) 0.01030(10) 0.01714(12) 0.01253(10)
P2 0.0473(4) 0.0370(4) 0.0410(4) 0.0044(3) 0.0129(3) 0.0053(3)
N7 0.0510(14) 0.0494(15) 0.0522(15) 0.0061(12) 0.0113(12) -0.0027(11)
N8 0.0490(14) 0.0483(14) 0.0545(15) 0.0126(12) 0.0098(12) 0.0063(11)
N9 0.0556(15) 0.0461(14) 0.0493(15) 0.0054(11) 0.0144(12) 0.0043(11)
N10 0.0502(14) 0.0434(13) 0.0539(15) 0.0018(11) 0.0161(12) 0.0050(11)
N11 0.058(2) 0.058(2) 0.0476(15) 0.0048(12) 0.0218(12) -0.0019(13)
N12 0.060(2) 0.0471(14) 0.0432(14) 0.0089(11) 0.0104(12) -0.0094(12)
C28 0.053(2) 0.079(3) 0.089(3) 0.023(2) 0.010(2) 0.015(2)
C29 0.043(2) 0.107(4) 0.102(3) 0.017(3) 0.009(2) -0.007(2)
C30 0.061(2) 0.071(3) 0.064(2) 0.009(2) 0.020(2) -0.017(2)
C31 0.072(2) 0.050(2) 0.072(2) -0.007(2) 0.024(2) 0.012(2)
C32 0.071(2) 0.071(2) 0.060(2) -0.016(2) 0.022(2) 0.005(2)
C33 0.050(2) 0.067(2) 0.047(2) 0.002(2) 0.0138(15) 0.002(2)
C34 0.082(3) 0.065(2) 0.054(2) 0.016(2) 0.010(2) -0.025(2)
C35 0.077(3) 0.106(3) 0.052(2) 0.008(2) 0.022(2) -0.037(2)
C36 0.059(2) 0.087(3) 0.049(2) -0.005(2) 0.021(2) -0.011(2)
C38 0.060(2) 0.037(2) 0.062(2) 0.0030(14) 0.024(2) 0.0021(13)
C39 0.063(2) 0.048(2) 0.069(2) 0.000(2) 0.027(2) 0.013(2)
C40 0.049(2) 0.063(2) 0.063(2) 0.004(2) 0.020(2) 0.007(2)
C41 0.052(2) 0.055(2) 0.076(2) 0.002(2) 0.018(2) -0.009(2)
C42 0.058(2) 0.043(2) 0.054(2) -0.0024(14) 0.0154(15) -0.0039(14)
C37 0.048(2) 0.0379(14) 0.0395(15) 0.0051(12) 0.0112(12) 0.0036(12)
C44 0.063(2) 0.061(2) 0.053(2) 0.004(2) 0.016(2) -0.010(2)
C45 0.073(2) 0.064(2) 0.099(3) 0.006(2) 0.032(2) -0.020(2)
C46 0.066(2) 0.077(3) 0.091(3) -0.027(2) 0.028(2) -0.022(2)
C47 0.063(2) 0.111(4) 0.058(2) -0.020(2) 0.015(2) -0.020(2)
C48 0.064(2) 0.080(3) 0.053(2) 0.003(2) 0.012(2) -0.012(2)
C43 0.0428(15) 0.050(2) 0.043(2) -0.0003(13) 0.0142(13) -0.0006(12)
C50 0.055(2) 0.056(2) 0.047(2) 0.0075(15) 0.0113(15) 0.0065(15)
C51 0.059(2) 0.078(3) 0.057(2) 0.016(2) 0.005(2) 0.003(2)
C52 0.077(3) 0.088(3) 0.043(2) 0.005(2) 0.011(2) -0.017(2)
C53 0.078(2) 0.072(2) 0.051(2) -0.011(2) 0.023(2) -0.005(2)
C54 0.063(2) 0.051(2) 0.053(2) -0.0020(15) 0.019(2) 0.005(2)
C49 0.0477(15) 0.0380(14) 0.0412(15) 0.0013(12) 0.0124(12) -0.0032(12)
B2 0.056(2) 0.038(2) 0.057(2) 0.011(2) 0.012(2) 0.0067(15)

loop_
_atom_site_label
_atom_site_type_symbol
_atom_site_fract_x
_atom_site_fract_y
_atom_site_fract_z
_atom_site_U_iso_or_equiv
_atom_site_thermal_displace_type
_atom_site_occupancy
_atom_site_calc_flag
_atom_site_refinement_flags
_atom_site_disorder_group
Ag1 Ag 0.59697(2) 0.841917(12) 0.28576(3) 0.05473(9) Uani 1 d . .
P1 P 0.69952(5) 0.92642(4) 0.42093(8) 0.0424(2) Uani 1 d . .
N1 N 0.5991(2) 0.76433(15) 0.0880(3) 0.0619(7) Uani 1 d . .
N2 N 0.5149(2) 0.73882(13) 0.0079(3) 0.0565(7) Uani 1 d . .
N3 N 0.5188(2) 0.75083(13) 0.3380(3) 0.0520(6) Uani 1 d . .
N4 N 0.4491(2) 0.72398(12) 0.2210(3) 0.0507(6) Uani 1 d . .
N5 N 0.4473(2) 0.87324(13) 0.1401(3) 0.0533(6) Uani 1 d . .
N6 N 0.3934(2) 0.82119(13) 0.0585(3) 0.0515(6) Uani 1 d . .
C1 C 0.5219(4) 0.7047(2) -0.1176(4) 0.0741(12) Uani 1 d . .
C2 C 0.6103(4) 0.7071(2) -0.1197(5) 0.087(2) Uani 1 d . .
C3 C 0.6566(4) 0.7449(2) 0.0094(5) 0.0722(11) Uani 1 d . .
C4 C 0.4037(3) 0.6775(2) 0.2680(5) 0.0661(10) Uani 1 d . .
C5 C 0.4437(3) 0.6737(2) 0.4165(6) 0.0772(12) Uani 1 d . .
C6 C 0.5146(3) 0.7201(2) 0.4550(5) 0.0644(10) Uani 1 d . .
C7 C 0.3076(2) 0.8451(2) -0.0089(4) 0.0626(9) Uani 1 d . .
C8 C 0.3050(3) 0.9130(2) 0.0269(5) 0.0653(9) Uani 1 d . .
C9 C 0.3929(3) 0.9283(2) 0.1205(4) 0.0570(8) Uani 1 d . .
C11 C 0.84118(14) 0.99484(8) 0.3511(3) 0.0563(8) Uani 1 d G .
C12 C 0.9227(2) 0.99658(10) 0.3115(3) 0.0705(10) Uani 1 d G .
C13 C 0.96993(13) 0.93643(12) 0.2910(3) 0.0664(9) Uani 1 d G .
C14 C 0.93563(15) 0.87453(10) 0.3101(3) 0.0651(9) Uani 1 d G .
C15 C 0.8541(2) 0.87278(8) 0.3496(3) 0.0570(8) Uani 1 d G .
C10 C 0.80688(12) 0.93294(10) 0.3701(2) 0.0454(6) Uani 1 d G .
C17 C 0.82552(13) 0.94082(13) 0.7108(2) 0.0612(9) Uani 1 d G .
C18 C 0.84939(14) 0.9362(2) 0.8639(2) 0.0795(12) Uani 1 d G .
C19 C 0.7865(2) 0.9104(2) 0.9265(2) 0.0835(13) Uani 1 d G .
C20 C 0.6997(2) 0.88915(15) 0.8360(2) 0.0767(12) Uani 1 d G .
C21 C 0.67578(13) 0.89375(13) 0.6829(2) 0.0651(9) Uani 1 d G .
C16 C 0.73872(14) 0.91958(11) 0.6203(2) 0.0448(6) Uani 1 d G .
C23 C 0.6054(2) 1.02940(10) 0.2567(2) 0.0542(8) Uani 1 d G .
C24 C 0.5650(2) 1.09362(11) 0.2332(2) 0.0635(9) Uani 1 d G .
C25 C 0.5669(2) 1.13965(9) 0.3539(3) 0.0667(10) Uani 1 d G .
C26 C 0.6091(2) 1.12146(9) 0.4982(2) 0.0642(9) Uani 1 d G .
C27 C 0.6495(2) 1.05724(10) 0.5217(2) 0.0544(8) Uani 1 d G .
C22 C 0.64761(14) 1.01121(8) 0.4009(2) 0.0434(6) Uani 1 d G .
B1 B 0.4281(3) 0.7472(2) 0.0627(4) 0.0557(9) Uani 1 d . .
Ag2 Ag 0.87659(2) 0.375731(11) 0.14803(3) 0.05284(9) Uani 1 d . .
P2 P 0.81111(5) 0.48214(4) 0.08195(8) 0.0419(2) Uani 1 d . .
N7 N 1.0284(2) 0.34186(13) 0.2641(3) 0.0516(6) Uani 1 d . .
N8 N 1.0434(2) 0.27434(13) 0.2839(3) 0.0515(6) Uani 1 d . .
N9 N 0.8740(2) 0.27366(13) -0.0059(3) 0.0506(6) Uani 1 d . .
N10 N 0.9191(2) 0.21934(13) 0.0651(3) 0.0493(6) Uani 1 d . .
N11 N 0.8403(2) 0.29944(14) 0.2985(3) 0.0532(6) Uani 1 d . .
N12 N 0.8902(2) 0.24009(13) 0.3141(3) 0.0507(6) Uani 1 d . .
C28 C 1.1349(3) 0.2633(2) 0.3486(5) 0.0758(11) Uani 1 d . .
C29 C 1.1797(3) 0.3230(3) 0.3734(6) 0.0862(14) Uani 1 d . .
C30 C 1.1114(3) 0.3707(2) 0.3185(4) 0.0643(9) Uani 1 d . .
C31 C 0.9123(3) 0.1660(2) -0.0341(4) 0.0653(9) Uani 1 d . .
C32 C 0.8640(3) 0.1848(2) -0.1722(4) 0.0680(10) Uani 1 d . .
C33 C 0.8408(2) 0.2522(2) -0.1479(4) 0.0549(8) Uani 1 d . .
C34 C 0.8574(3) 0.2009(2) 0.3968(4) 0.0683(10) Uani 1 d . .
C35 C 0.7868(3) 0.2341(3) 0.4347(4) 0.0767(12) Uani 1 d . .
C36 C 0.7784(3) 0.2949(2) 0.3712(4) 0.0641(9) Uani 1 d . .
C38 C 0.68980(13) 0.57195(8) 0.1862(3) 0.0516(7) Uani 1 d G .
C39 C 0.60923(15) 0.58715(8) 0.2259(3) 0.0591(8) Uani 1 d G .
C40 C 0.54702(12) 0.53594(11) 0.2193(3) 0.0580(8) Uani 1 d G .
C41 C 0.56538(13) 0.46954(9) 0.1730(3) 0.0613(9) Uani 1 d G .
C42 C 0.64595(14) 0.45434(7) 0.1333(2) 0.0523(7) Uani 1 d G .
C37 C 0.70816(11) 0.50555(9) 0.1399(2) 0.0420(6) Uani 1 d G .
C44 C 0.8935(2) 0.60704(12) 0.0672(2) 0.0589(8) Uani 1 d G .
C45 C 0.9463(2) 0.66399(11) 0.1322(3) 0.0768(11) Uani 1 d G .
C46 C 0.9913(2) 0.66938(12) 0.2844(3) 0.0784(12) Uani 1 d G .
C47 C 0.9837(2) 0.61782(15) 0.3717(2) 0.0791(12) Uani 1 d G .
C48 C 0.9309(2) 0.56087(12) 0.3068(2) 0.0666(9) Uani 1 d G .
C43 C 0.88587(14) 0.55548(9) 0.1545(2) 0.0453(6) Uani 1 d G .
C50 C 0.69476(14) 0.52608(11) -0.1900(2) 0.0539(8) Uani 1 d G .
C51 C 0.66719(14) 0.52718(13) -0.3442(2) 0.0670(10) Uani 1 d G .
C52 C 0.7162(2) 0.48917(14) -0.4276(2) 0.0707(10) Uani 1 d G .
C53 C 0.7927(2) 0.45006(13) -0.3567(2) 0.0673(10) Uani 1 d G .
C54 C 0.82032(13) 0.44896(11) -0.2024(2) 0.0558(8) Uani 1 d G .
C49 C 0.77133(13) 0.48697(10) -0.1191(2) 0.0425(6) Uani 1 d G .
B2 B 0.9644(3) 0.2225(2) 0.2346(4) 0.0509(8) Uani 1 d . .
H1 H 0.4695(28) 0.6831(21) -0.1848(47) 0.074(12) Uiso 1 d . .
H2 H 0.6424(36) 0.6973(26) -0.1770(58) 0.111(18) Uiso 1 d . .
H3 H 0.7188(33) 0.7564(24) 0.0505(52) 0.096(16) Uiso 1 d . .
H4 H 0.3490(28) 0.6593(21) 0.1920(44) 0.073(12) Uiso 1 d . .
H5 H 0.4238(34) 0.6466(26) 0.4709(55) 0.110(17) Uiso 1 d . .
H6 H 0.5580(27) 0.7302(20) 0.5319(44) 0.069(13) Uiso 1 d . .
H7 H 0.2583(26) 0.8177(19) -0.0670(40) 0.066(10) Uiso 1 d . .
H8 H 0.2585(26) 0.9429(19) -0.0004(40) 0.066(10) Uiso 1 d . .
H9 H 0.4128(25) 0.9616(19) 0.1654(42) 0.059(11) Uiso 1 d . .
H11 H 0.8070(24) 1.0386(19) 0.3658(39) 0.068(10) Uiso 1 d . .
H12 H 0.9463(28) 1.0417(22) 0.2768(45) 0.086(12) Uiso 1 d . .
H13 H 1.0383(28) 0.9328(21) 0.2722(45) 0.085(12) Uiso 1 d . .
H14 H 0.9684(28) 0.8347(22) 0.2976(45) 0.085(13) Uiso 1 d . .
H15 H 0.8214(26) 0.8270(21) 0.3544(43) 0.077(12) Uiso 1 d . .
H17 H 0.8713(28) 0.9580(21) 0.6697(45) 0.086(13) Uiso 1 d . .
H18 H 0.9065(31) 0.9575(23) 0.9354(50) 0.095(14) Uiso 1 d . .
H19 H 0.7974(32) 0.9069(25) 1.0216(52) 0.106(16) Uiso 1 d . .
H20 H 0.6565(29) 0.8739(22) 0.8904(48) 0.093(14) Uiso 1 d . .
H21 H 0.6178(30) 0.8728(22) 0.6092(48) 0.093(14) Uiso 1 d . .
H23 H 0.6019(28) 0.9966(21) 0.1658(46) 0.085(13) Uiso 1 d . .
H24 H 0.5381(23) 1.1043(17) 0.1313(38) 0.060(10) Uiso 1 d . .
H25 H 0.5410(27) 1.1858(21) 0.3401(44) 0.083(12) Uiso 1 d . .
H26 H 0.6023(34) 1.1486(26) 0.5672(54) 0.114(17) Uiso 1 d . .
H27 H 0.6798(25) 1.0474(19) 0.6142(40) 0.069(11) Uiso 1 d . .
H28 H 1.1590(29) 0.2222(22) 0.3657(47) 0.082(13) Uiso 1 d . .
H29 H 1.2432(36) 0.3284(25) 0.4110(54) 0.106(16) Uiso 1 d . .
H30 H 1.1129(25) 0.4143(20) 0.3137(40) 0.061(11) Uiso 1 d . .
H31 H 0.9426(30) 0.1256(23) -0.0020(48) 0.094(14) Uiso 1 d . .
H32 H 0.8458(29) 0.1553(23) -0.2576(49) 0.091(14) Uiso 1 d . .
H33 H 0.8075(23) 0.2817(17) -0.2131(38) 0.054(9) Uiso 1 d . .
H34 H 0.8836(27) 0.1603(21) 0.4123(44) 0.071(12) Uiso 1 d . .
H35 H 0.7574(29) 0.2181(21) 0.5000(44) 0.081(12) Uiso 1 d . .
H36 H 0.7467(27) 0.3324(21) 0.3766(44) 0.069(12) Uiso 1 d . .
H38 H 0.7337(25) 0.6098(19) 0.1890(43) 0.084(13) Uiso 1 d . .
H39 H 0.6038(28) 0.6329(21) 0.2684(44) 0.084(12) Uiso 1 d . .
H40 H 0.4920(25) 0.5443(18) 0.2505(39) 0.066(10) Uiso 1 d . .
H41 H 0.5193(25) 0.4357(20) 0.1645(41) 0.074(11) Uiso 1 d . .
H42 H 0.6597(25) 0.4064(19) 0.0942(40) 0.067(10) Uiso 1 d . .
H44 H 0.8610(25) 0.6063(19) -0.0267(41) 0.067(11) Uiso 1 d . .
H45 H 0.9620(35) 0.6991(27) 0.0714(57) 0.120(17) Uiso 1 d . .
H46 H 1.0283(38) 0.7180(29) 0.3280(61) 0.139(20) Uiso 1 d . .
H47 H 1.0212(33) 0.6198(25) 0.4788(52) 0.111(16) Uiso 1 d . .
H48 H 0.9351(32) 0.5237(24) 0.3649(52) 0.102(15) Uiso 1 d . .
H50 H 0.6657(23) 0.5535(18) -0.1303(37) 0.061(10) Uiso 1 d . .
H51 H 0.6163(31) 0.5560(23) -0.3843(51) 0.098(14) Uiso 1 d . .
H52 H 0.6980(30) 0.4852(23) -0.5333(49) 0.096(14) Uiso 1 d . .
H53 H 0.8192(36) 0.4188(27) -0.4330(59) 0.131(18) Uiso 1 d . .
H54 H 0.8764(30) 0.4195(22) -0.1489(49) 0.095(13) Uiso 1 d . .
H1B2 H 0.9933(22) 0.1706(17) 0.2632(35) 0.057(9) Uiso 1 d . .
H1B1 H 0.3770(25) 0.7123(19) -0.0146(41) 0.071(10) Uiso 1 d . .

loop_
_atom_type_symbol
_atom_type_description
_atom_type_scat_dispersion_real
_atom_type_scat_dispersion_imag
_atom_type_scat_source
Ag Ag -0.8971 1.1015 'International Tables Vol C Tables 4.2.6.8 and 6.1.1.4'
P P 0.1023 0.0942 'International Tables Vol C Tables 4.2.6.8 and 6.1.1.4'
N N 0.0061 0.0033 'International Tables Vol C Tables 4.2.6.8 and 6.1.1.4'
C C 0.0033 0.0016 'International Tables Vol C Tables 4.2.6.8 and 6.1.1.4'
B B 0.0013 0.0007 'International Tables Vol C Tables 4.2.6.8 and 6.1.1.4'
H H 0.0000 0.0000 'International Tables Vol C Tables 4.2.6.8 and 6.1.1.4'

loop_
_geom_angle_atom_site_label_1
_geom_angle_atom_site_label_2
_geom_angle_atom_site_label_3
_geom_angle
_geom_angle_site_symmetry_1
_geom_angle_site_symmetry_3
_geom_angle_publ_flag
N1 Ag1 P1 133.00(9) . . ?
N1 Ag1 N3 79.62(11) . . ?
P1 Ag1 N3 137.22(8) . . ?
N1 Ag1 N5 86.29(14) . . ?
P1 Ag1 N5 119.37(9) . . ?
N3 Ag1 N5 83.58(12) . . ?
C16 P1 C22 103.93(14) . . ?
C16 P1 C10 104.28(13) . . ?
C22 P1 C10 104.13(12) . . ?
C16 P1 Ag1 114.80(11) . . ?
C22 P1 Ag1 112.40(10) . . ?
C10 P1 Ag1 115.99(10) . . ?
C3 N1 N2 105.7(3) . . ?
C3 N1 Ag1 137.9(3) . . ?
N2 N1 Ag1 115.1(2) . . ?
C1 N2 N1 109.6(4) . . ?
C1 N2 B1 127.5(4) . . ?
N1 N2 B1 122.9(3) . . ?
C6 N3 N4 105.7(3) . . ?
C6 N3 Ag1 138.6(3) . . ?
N4 N3 Ag1 115.3(2) . . ?
C4 N4 N3 109.6(3) . . ?
C4 N4 B1 127.7(3) . . ?
N3 N4 B1 122.6(3) . . ?
C9 N5 N6 105.6(3) . . ?
C9 N5 Ag1 138.4(2) . . ?
N6 N5 Ag1 115.7(2) . . ?
C7 N6 N5 109.6(3) . . ?
C7 N6 B1 128.2(3) . . ?
N5 N6 B1 121.9(3) . . ?
N2 C1 C2 108.5(4) . . ?
C1 C2 C3 105.6(4) . . ?
N1 C3 C2 110.6(5) . . ?
N4 C4 C5 108.4(4) . . ?
C4 C5 C6 105.0(4) . . ?
N3 C6 C5 111.3(4) . . ?
N6 C7 C8 108.6(3) . . ?
C7 C8 C9 105.0(3) . . ?
N5 C9 C8 111.2(4) . . ?
C12 C11 C10 120.0 . . ?
C11 C12 C13 120.0 . . ?
C14 C13 C12 120.0 . . ?
C13 C14 C15 120.0 . . ?
C10 C15 C14 120.0 . . ?
C15 C10 C11 120.0 . . ?
C15 C10 P1 117.43(13) . . ?
C11 C10 P1 122.57(14) . . ?
C18 C17 C16 120.0 . . ?
C17 C18 C19 120.0 . . ?
C20 C19 C18 120.0 . . ?
C19 C20 C21 120.0 . . ?
C20 C21 C16 120.0 . . ?
C21 C16 C17 120.0 . . ?
C21 C16 P1 116.63(14) . . ?
C17 C16 P1 123.33(14) . . ?
C24 C23 C22 120.0 . . ?
C25 C24 C23 120.0 . . ?
C24 C25 C26 120.0 . . ?
C27 C26 C25 120.0 . . ?
C26 C27 C22 120.0 . . ?
C27 C22 C23 120.0 . . ?
C27 C22 P1 123.06(13) . . ?
C23 C22 P1 116.94(15) . . ?
N6 B1 N4 110.2(3) . . ?
N6 B1 N2 110.7(3) . . ?
N4 B1 N2 110.8(3) . . ?
N7 Ag2 P2 131.74(11) . . ?
N7 Ag2 N11 83.52(12) . . ?
P2 Ag2 N11 129.86(9) . . ?
N7 Ag2 N9 83.74(14) . . ?
P2 Ag2 N9 129.03(8) . . ?
N11 Ag2 N9 80.97(10) . . ?
C49 P2 C43 105.35(14) . . ?
C49 P2 C37 103.77(13) . . ?
C43 P2 C37 102.73(12) . . ?
C49 P2 Ag2 111.93(12) . . ?
C43 P2 Ag2 116.46(10) . . ?
C37 P2 Ag2 115.25(10) . . ?
C30 N7 N8 105.8(3) . . ?
C30 N7 Ag2 137.5(3) . . ?
N8 N7 Ag2 116.7(2) . . ?
C28 N8 N7 109.0(3) . . ?
C28 N8 B2 128.7(3) . . ?
N7 N8 B2 122.3(2) . . ?
C33 N9 N10 106.1(3) . . ?
C33 N9 Ag2 138.4(2) . . ?
N10 N9 Ag2 115.5(2) . . ?
C31 N10 N9 109.1(3) . . ?
C31 N10 B2 128.4(3) . . ?
N9 N10 B2 122.4(3) . . ?
C36 N11 N12 106.3(3) . . ?
C36 N11 Ag2 137.5(3) . . ?
N12 N11 Ag2 116.1(2) . . ?
C34 N12 N11 108.4(3) . . ?
C34 N12 B2 128.7(3) . . ?
N11 N12 B2 122.7(2) . . ?
N8 C28 C29 109.2(4) . . ?
C28 C29 C30 104.9(4) . . ?
N7 C30 C29 111.1(4) . . ?
N10 C31 C32 109.3(3) . . ?
C31 C32 C33 104.1(3) . . ?
N9 C33 C32 111.4(3) . . ?
N12 C34 C35 109.3(4) . . ?
C34 C35 C36 104.9(4) . . ?
N11 C36 C35 111.2(4) . . ?
C39 C38 C37 120.0 . . ?
C40 C39 C38 120.0 . . ?
C39 C40 C41 120.0 . . ?
C42 C41 C40 120.0 . . ?
C41 C42 C37 120.0 . . ?
C42 C37 C38 120.0 . . ?
C42 C37 P2 117.53(12) . . ?
C38 C37 P2 122.46(13) . . ?
C45 C44 C43 120.0 . . ?
C46 C45 C44 120.0 . . ?
C45 C46 C47 120.0 . . ?
C48 C47 C46 120.0 . . ?
C47 C48 C43 120.0 . . ?
C48 C43 C44 120.0 . . ?
C48 C43 P2 116.8(2) . . ?
C44 C43 P2 123.07(14) . . ?
C51 C50 C49 120.0 . . ?
C50 C51 C52 120.0 . . ?
C53 C52 C51 120.0 . . ?
C52 C53 C54 120.0 . . ?
C49 C54 C53 120.0 . . ?
C54 C49 C50 120.0 . . ?
C54 C49 P2 117.33(13) . . ?
C50 C49 P2 122.67(14) . . ?
N10 B2 N8 111.0(3) . . ?
N10 B2 N12 109.7(3) . . ?
N8 B2 N12 111.0(3) . . ?

loop_
_geom_bond_atom_site_label_1
_geom_bond_atom_site_label_2
_geom_bond_distance
_geom_bond_site_symmetry_2
_geom_bond_publ_flag
Ag1 N1 2.319(3) . ?
Ag1 P1 2.337(3) . ?
Ag1 N3 2.350(3) . ?
Ag1 N5 2.355(4) . ?
P1 C16 1.810(2) . ?
P1 C22 1.820(2) . ?
P1 C10 1.832(2) . ?
N1 C3 1.327(5) . ?
N1 N2 1.359(4) . ?
N2 C1 1.343(5) . ?
N2 B1 1.542(5) . ?
N3 C6 1.322(5) . ?
N3 N4 1.361(4) . ?
N4 C4 1.344(4) . ?
N4 B1 1.536(5) . ?
N5 C9 1.328(4) . ?
N5 N6 1.366(4) . ?
N6 C7 1.345(4) . ?
N6 B1 1.531(5) . ?
C1 C2 1.342(7) . ?
C2 C3 1.380(7) . ?
C4 C5 1.357(6) . ?
C5 C6 1.379(6) . ?
C7 C8 1.357(5) . ?
C8 C9 1.384(6) . ?
C11 C12 1.39 . ?
C11 C10 1.39 . ?
C12 C13 1.39 . ?
C13 C14 1.39 . ?
C14 C15 1.39 . ?
C15 C10 1.39 . ?
C17 C18 1.39 . ?
C17 C16 1.39 . ?
C18 C19 1.39 . ?
C19 C20 1.39 . ?
C20 C21 1.39 . ?
C21 C16 1.39 . ?
C23 C24 1.39 . ?
C23 C22 1.39 . ?
C24 C25 1.39 . ?
C25 C26 1.39 . ?
C26 C27 1.39 . ?
C27 C22 1.39 . ?
Ag2 N7 2.322(3) . ?
Ag2 P2 2.337(2) . ?
Ag2 N11 2.338(3) . ?
Ag2 N9 2.376(3) . ?
P2 C49 1.820(2) . ?
P2 C43 1.825(3) . ?
P2 C37 1.826(2) . ?
N7 C30 1.331(5) . ?
N7 N8 1.362(4) . ?
N8 C28 1.349(5) . ?
N8 B2 1.538(5) . ?
N9 C33 1.321(4) . ?
N9 N10 1.361(4) . ?
N10 C31 1.334(4) . ?
N10 B2 1.536(5) . ?
N11 C36 1.322(4) . ?
N11 N12 1.362(4) . ?
N12 C34 1.346(5) . ?
N12 B2 1.537(5) . ?
C28 C29 1.348(7) . ?
C29 C30 1.379(6) . ?
C31 C32 1.363(6) . ?
C32 C33 1.379(5) . ?
C34 C35 1.351(7) . ?
C35 C36 1.370(6) . ?
C38 C39 1.39 . ?
C38 C37 1.39 . ?
C39 C40 1.39 . ?
C40 C41 1.39 . ?
C41 C42 1.39 . ?
C42 C37 1.39 . ?
C44 C45 1.39 . ?
C44 C43 1.39 . ?
C45 C46 1.39 . ?
C46 C47 1.39 . ?
C47 C48 1.39 . ?
C48 C43 1.39 . ?
C50 C51 1.39 . ?
C50 C49 1.39 . ?
C51 C52 1.39 . ?
C52 C53 1.39 . ?
C53 C54 1.39 . ?
C54 C49 1.39 . ?
